data_2016559
loop_
_publ_author_name
'Weil, Matthias'
'Baumann, Stefan'
'Breitinger, Dietrich K.'

_publ_section_title
;
 K~2~[O(HgSO~3~)~3~], a new sulfitomercurate with an [OHg~3~] core
;
_journal_coeditor_code IZ3045
_journal_issue 4
_journal_name_full 'Acta Crystallographica Section C'
_journal_page_first i35
_journal_page_last i37
_journal_paper_doi 10.1107/S0108270108005179
_journal_volume 64
_journal_year 2008
_chemical_formula_iupac 'K2 [O (Hg S O3)3]'
_chemical_formula_structural 'K2 [O (Hg S O3)3]'
_chemical_formula_sum 'Hg3 K2 O10 S3'
_chemical_formula_weight 936.15
_chemical_name_common 'dipotassium tris{[(sulfitomercurato(II)] oxonium}'
_chemical_name_systematic
;
dipotassium \m~3~-oxido-tris[sulfitomercury(II)]
;
_space_group_IT_number 62
_symmetry_cell_setting orthorhombic
_symmetry_space_group_name_Hall '-P 2ac 2n'
_symmetry_space_group_name_H-M 'P n m a'
_atom_sites_solution_primary direct
_atom_sites_solution_secondary difmap
_audit_creation_method SHELXL97
_cell_angle_alpha 90.00
_cell_angle_beta 90.00
_cell_angle_gamma 90.00
_cell_formula_units_Z 4
_cell_length_a 7.352(4)
_cell_length_b 20.734(11)
_cell_length_c 7.780(4)
_cell_measurement_reflns_used 4956
_cell_measurement_temperature 298(2)
_cell_measurement_theta_max 29.969
_cell_measurement_theta_min 2.797
_cell_volume 1186.0(11)
_computing_cell_refinement 'SAINT (Bruker, 2003)'
_computing_data_collection 'SMART (Bruker, 2003)'
_computing_data_reduction 'SAINT (Bruker, 2003)'
_computing_molecular_graphics 'ATOMS (Dowty, 2006)'
_computing_publication_material 'SHELXL97 (Sheldrick, 2008)'
_computing_structure_refinement 'SHELXL97 (Sheldrick, 2008)'
_computing_structure_solution 'SHELXS97 (Sheldrick, 2008)'
_diffrn_ambient_temperature 298(2)
_diffrn_measurement_device_type 'Bruke SMART APEX CCD area-detector'
_diffrn_measurement_method \w
_diffrn_radiation_monochromator graphite
_diffrn_radiation_source 'fine-focus sealed tube'
_diffrn_radiation_type MoK\a
_diffrn_radiation_wavelength 0.71073
_diffrn_reflns_av_R_equivalents 0.0458
_diffrn_reflns_av_sigmaI/netI 0.0312
_diffrn_reflns_limit_h_max 10
_diffrn_reflns_limit_h_min -10
_diffrn_reflns_limit_k_max 25
_diffrn_reflns_limit_k_min -28
_diffrn_reflns_limit_l_max 10
_diffrn_reflns_limit_l_min -10
_diffrn_reflns_number 12066
_diffrn_reflns_theta_max 30.02
_diffrn_reflns_theta_min 2.80
_diffrn_standards_number 0
_exptl_absorpt_coefficient_mu 40.009
_exptl_absorpt_correction_T_max 0.3269
_exptl_absorpt_correction_T_min 0.0864
_exptl_absorpt_correction_type numerical
_exptl_absorpt_process_details '(HABITUS; Herrendorf, 1997)'
_exptl_crystal_colour 'light yellow'
_exptl_crystal_density_diffrn 5.243
_exptl_crystal_density_method 'not measured'
_exptl_crystal_description plate
_exptl_crystal_F_000 1624
_exptl_crystal_size_max 0.12
_exptl_crystal_size_mid 0.11
_exptl_crystal_size_min 0.04
_refine_ls_extinction_coef 0.00048(6)
_refine_ls_extinction_expression Fc^*^=kFc[1+0.001xFc^2^\l^3^/sin(2\q)]^-1/4^
_refine_ls_extinction_method 'SHELXL97 (Sheldrick, 2008)'
_refine_ls_goodness_of_fit_ref 1.057
_refine_ls_matrix_type full
_refine_ls_number_parameters 89
_refine_ls_number_reflns 1763
_refine_ls_number_restraints 0
_refine_ls_restrained_S_all 1.057
_refine_ls_R_factor_all 0.0262
_refine_ls_R_factor_gt 0.0228
_refine_ls_shift/su_max 0.002
_refine_ls_shift/su_mean 0.000
_refine_ls_structure_factor_coef Fsqd
_refine_ls_weighting_details 'w = 1/[\s^2^(Fo^2^)+(0.0284P)^2^+1.2995P] where P=(Fo^2^+2Fc^2^)/3'
_refine_ls_weighting_scheme calc
_refine_ls_wR_factor_gt 0.0535
_refine_ls_wR_factor_ref 0.0547
_reflns_number_gt 1612
_reflns_number_total 1763
_reflns_threshold_expression I>2\s(I)
_cod_data_source_file iz3045.cif
_cod_data_source_block I
_cod_original_cell_volume 1185.9(11)
_cod_database_code 2016559
_cod_database_fobs_code 2016559

loop_
_symmetry_equiv_pos_as_xyz
'x, y, z'
'-x+1/2, -y, z+1/2'
'-x, y+1/2, -z'
'x+1/2, -y+1/2, -z+1/2'
'-x, -y, -z'
'x-1/2, y, -z-1/2'
'x, -y-1/2, z'
'-x-1/2, y-1/2, z-1/2'

loop_
_atom_site_type_symbol
_atom_site_label
_atom_site_fract_x
_atom_site_fract_y
_atom_site_fract_z
_atom_site_U_iso_or_equiv
_atom_site_adp_type
_atom_site_calc_flag
_atom_site_refinement_flags
_atom_site_occupancy
Hg Hg1 0.22565(3) 0.170861(10) 0.76734(3) 0.01824(8) Uani d . 1
Hg Hg2 0.05090(3) 0.2500 0.41045(3) 0.01651(9) Uani d S 1
K K -0.13687(15) 0.05982(6) 0.13114(18) 0.0265(3) Uani d . 1
S S1 0.36893(15) 0.08535(6) 0.90930(16) 0.0168(2) Uani d . 1
S S2 0.0100(2) 0.2500 0.1142(2) 0.0141(3) Uani d S 1
O O1 0.5250(5) 0.1127(2) 1.0028(6) 0.0271(9) Uani d . 1
O O2 0.4237(6) 0.0389(2) 0.7793(6) 0.0331(10) Uani d . 1
O O3 0.2341(5) 0.0593(2) 1.0274(6) 0.0285(9) Uani d . 1
O O4 -0.0900(5) 0.1915(2) 0.0636(5) 0.0260(8) Uani d . 1
O O5 0.0828(6) 0.2500 0.6721(6) 0.0157(9) Uani d S 1
O O6 0.1939(7) 0.2500 0.0394(6) 0.0260(13) Uani d S 1

loop_
_atom_site_aniso_label
_atom_site_aniso_U_11
_atom_site_aniso_U_22
_atom_site_aniso_U_33
_atom_site_aniso_U_12
_atom_site_aniso_U_13
_atom_site_aniso_U_23
Hg1 0.02221(11) 0.01385(12) 0.01866(12) 0.00044(6) -0.00345(7) 0.00189(7)
Hg2 0.01677(12) 0.02136(15) 0.01138(14) 0.000 -0.00022(8) 0.000
K 0.0250(5) 0.0191(6) 0.0355(7) 0.0009(4) 0.0020(5) 0.0037(5)
S1 0.0179(5) 0.0125(6) 0.0200(6) 0.0001(4) -0.0002(4) 0.0015(5)
S2 0.0137(6) 0.0163(8) 0.0125(7) 0.000 -0.0007(6) 0.000
O1 0.0254(17) 0.021(2) 0.035(2) -0.0024(15) -0.0121(16) 0.0002(19)
O2 0.036(2) 0.024(2) 0.039(3) 0.0090(19) 0.0039(18) -0.009(2)
O3 0.0230(17) 0.034(2) 0.029(2) -0.0062(15) 0.0020(15) 0.0122(19)
O4 0.0320(19) 0.019(2) 0.027(2) -0.0062(16) -0.0086(16) -0.0024(17)
O5 0.025(2) 0.011(2) 0.011(2) 0.000 -0.0010(18) 0.000
O6 0.015(2) 0.052(4) 0.011(2) 0.000 0.0027(19) 0.000

loop_
_atom_type_symbol
_atom_type_description
_atom_type_scat_dispersion_real
_atom_type_scat_dispersion_imag
_atom_type_scat_source
O O 0.0106 0.0060 'International Tables Vol C Tables 4.2.6.8 and 6.1.1.4'
S S 0.1246 0.1234 'International Tables Vol C Tables 4.2.6.8 and 6.1.1.4'
K K 0.2009 0.2494 'International Tables Vol C Tables 4.2.6.8 and 6.1.1.4'
Hg Hg -2.3894 9.2266 'International Tables Vol C Tables 4.2.6.8 and 6.1.1.4'

loop_
_geom_angle_atom_site_label_1
_geom_angle_atom_site_label_2
_geom_angle_atom_site_label_3
_geom_angle_site_symmetry_1
_geom_angle_site_symmetry_3
_geom_angle
_geom_angle_publ_flag
O5 Hg1 S1 . . 172.45(14) y
O5 Hg1 O6 . 1_556 75.84(15) ?
S1 Hg1 O6 . 1_556 97.48(9) ?
O5 Hg1 O1 . 6_557 79.00(14) ?
S1 Hg1 O1 . 6_557 105.18(10) ?
O6 Hg1 O1 1_556 6_557 142.89(13) ?
O5 Hg1 O4 . 6_656 78.86(16) ?
S1 Hg1 O4 . 6_656 108.41(9) ?
O6 Hg1 O4 1_556 6_656 129.84(11) ?
O1 Hg1 O4 6_557 6_656 69.68(12) ?
O5 Hg1 O3 . . 146.78(15) ?
S1 Hg1 O3 . . 27.10(7) ?
O6 Hg1 O3 1_556 . 86.73(12) ?
O1 Hg1 O3 6_557 . 100.28(12) ?
O4 Hg1 O3 6_656 . 132.55(12) ?
O5 Hg2 S2 . . 179.14(14) y
O5 Hg2 O6 . 6_556 88.11(17) ?
S2 Hg2 O6 . 6_556 91.03(12) ?
O5 Hg2 O4 . 4 80.07(14) ?
S2 Hg2 O4 . 4 100.71(9) ?
O6 Hg2 O4 6_556 4 152.41(9) ?
O5 Hg2 O4 . 6_656 80.07(14) ?
S2 Hg2 O4 . 6_656 100.71(9) ?
O6 Hg2 O4 6_556 6_656 152.41(9) ?
O4 Hg2 O4 4 6_656 49.26(16) ?
O5 Hg2 O1 . 4_456 77.21(9) ?
S2 Hg2 O1 . 4_456 102.70(9) ?
O6 Hg2 O1 6_556 4_456 84.37(7) ?
O4 Hg2 O1 4 4_456 68.79(11) ?
O4 Hg2 O1 6_656 4_456 116.59(11) ?
O4 K O3 . 6_557 102.80(13) ?
O4 K O2 . 2_554 135.63(13) ?
O3 K O2 6_557 2_554 78.43(13) ?
O4 K O3 . 1_554 80.36(13) ?
O3 K O3 6_557 1_554 126.13(11) ?
O2 K O3 2_554 1_554 65.23(13) ?
O4 K O3 . 5_556 142.54(13) ?
O3 K O3 6_557 5_556 108.64(10) ?
O2 K O3 2_554 5_556 71.81(13) ?
O3 K O3 1_554 5_556 96.58(11) ?
O4 K O1 . 1_454 70.83(12) ?
O3 K O1 6_557 1_454 92.15(13) ?
O2 K O1 2_554 1_454 153.12(14) ?
O3 K O1 1_554 1_454 136.64(14) ?
O3 K O1 5_556 1_454 87.91(12) ?
O4 K O2 . 5_556 142.15(13) ?
O3 K O2 6_557 5_556 62.97(12) ?
O2 K O2 2_554 5_556 78.57(12) ?
O3 K O2 1_554 5_556 137.08(13) ?
O3 K O2 5_556 5_556 48.52(12) ?
O1 K O2 1_454 5_556 74.74(13) ?
O4 K O2 . 6_556 85.91(12) ?
O3 K O2 6_557 6_556 165.93(12) ?
O2 K O2 2_554 6_556 103.19(11) ?
O3 K O2 1_554 6_556 65.78(12) ?
O3 K O2 5_556 6_556 59.64(12) ?
O1 K O2 1_454 6_556 80.18(13) ?
O2 K O2 5_556 6_556 103.40(12) ?
O4 K O1 . 6_557 78.00(12) ?
O3 K O1 6_557 6_557 45.94(10) ?
O2 K O1 2_554 6_557 71.72(13) ?
O3 K O1 1_554 6_557 84.23(12) ?
O3 K O1 5_556 6_557 139.21(12) ?
O1 K O1 1_454 6_557 119.01(14) ?
O2 K O1 5_556 6_557 106.27(12) ?
O2 K O1 6_556 6_557 148.02(11) ?
O2 S1 O3 . . 112.5(3) y
O2 S1 O1 . . 112.5(3) y
O3 S1 O1 . . 111.2(3) y
O2 S1 Hg1 . . 107.4(2) y
O3 S1 Hg1 . . 105.82(17) y
O1 S1 Hg1 . . 106.98(18) y
O2 S1 Hg1 . 6_657 81.5(2) ?
O3 S1 Hg1 . 6_657 163.6(2) ?
O1 S1 Hg1 . 6_657 53.59(19) ?
Hg1 S1 Hg1 . 6_657 76.40(5) ?
O2 S1 Hg2 . 6_657 136.9(2) ?
O3 S1 Hg2 . 6_657 109.2(2) ?
O1 S1 Hg2 . 6_657 38.99(17) ?
Hg1 S1 Hg2 . 6_657 70.31(5) ?
Hg1 S1 Hg2 6_657 6_657 55.70(3) ?
O6 S2 O4 . . 110.7(2) y
O6 S2 O4 . 7_565 110.7(2) y
O4 S2 O4 . 7_565 111.0(3) y
O6 S2 Hg2 . . 105.9(2) y
O4 S2 Hg2 . . 109.22(18) y
O4 S2 Hg2 7_565 . 109.22(18) y
O6 S2 Hg2 . 6_556 153.5(2) ?
O4 S2 Hg2 . 6_556 59.08(17) ?
O4 S2 Hg2 7_565 6_556 59.08(17) ?
Hg2 S2 Hg2 . 6_556 100.67(5) ?
O6 S2 Hg1 . 7_564 44.44(15) ?
O4 S2 Hg1 . 7_564 113.77(18) ?
O4 S2 Hg1 7_565 7_564 68.75(18) ?
Hg2 S2 Hg1 . 7_564 134.36(5) ?
Hg2 S2 Hg1 6_556 7_564 113.87(5) ?
O6 S2 Hg1 . 1_554 44.44(15) ?
O4 S2 Hg1 . 1_554 68.75(18) ?
O4 S2 Hg1 7_565 1_554 113.77(18) ?
Hg2 S2 Hg1 . 1_554 134.36(5) ?
Hg2 S2 Hg1 6_556 1_554 113.87(5) ?
Hg1 S2 Hg1 7_564 1_554 55.34(4) ?
O6 S2 Hg2 . 6_656 20.5(2) ?
O4 S2 Hg2 . 6_656 119.08(17) ?
O4 S2 Hg2 7_565 6_656 119.08(17) ?
Hg2 S2 Hg2 . 6_656 85.33(4) ?
Hg2 S2 Hg2 6_556 6_656 174.00(5) ?
Hg1 S2 Hg2 7_564 6_656 61.00(3) ?
Hg1 S2 Hg2 1_554 6_656 61.00(3) ?
O6 S2 Hg1 . 6_556 100.8(2) ?
O4 S2 Hg1 . 6_556 36.83(17) ?
O4 S2 Hg1 7_565 6_556 83.02(17) ?
Hg2 S2 Hg1 . 6_556 143.76(5) ?
Hg2 S2 Hg1 6_556 6_556 55.52(3) ?
Hg1 S2 Hg1 7_564 6_556 81.83(5) ?
Hg1 S2 Hg1 1_554 6_556 58.36(4) ?
Hg2 S2 Hg1 6_656 6_556 119.24(4) ?
O6 S2 Hg1 . 4_455 100.8(2) ?
O4 S2 Hg1 . 4_455 83.02(17) ?
O4 S2 Hg1 7_565 4_455 36.83(17) ?
Hg2 S2 Hg1 . 4_455 143.76(5) ?
Hg2 S2 Hg1 6_556 4_455 55.52(3) ?
Hg1 S2 Hg1 7_564 4_455 58.36(4) ?
Hg1 S2 Hg1 1_554 4_455 81.83(5) ?
Hg2 S2 Hg1 6_656 4_455 119.24(4) ?
Hg1 S2 Hg1 6_556 4_455 48.64(3) ?
S1 O1 Hg1 . 6_657 101.7(2) ?
S1 O1 K . 1_656 133.9(2) ?
Hg1 O1 K 6_657 1_656 88.27(11) ?
S1 O1 Hg2 . 6_657 122.6(2) ?
Hg1 O1 Hg2 6_657 6_657 73.99(11) ?
K O1 Hg2 1_656 6_657 103.45(12) ?
S1 O1 Hg1 . . 46.07(13) ?
Hg1 O1 Hg1 6_657 . 76.51(11) ?
K O1 Hg1 1_656 . 163.48(17) ?
Hg2 O1 Hg1 6_657 . 78.76(10) ?
S1 O1 K . 6_657 90.99(19) ?
Hg1 O1 K 6_657 6_657 167.26(14) ?
K O1 K 1_656 6_657 83.41(11) ?
Hg2 O1 K 6_657 6_657 98.54(13) ?
Hg1 O1 K . 6_657 112.65(12) ?
S1 O2 K . 2 156.6(3) ?
S1 O2 K . 5_556 95.4(2) ?
K O2 K 2 5_556 89.43(14) ?
S1 O2 Hg1 . . 46.08(15) ?
K O2 Hg1 2 . 152.62(18) ?
K O2 Hg1 5_556 . 106.08(14) ?
S1 O2 K . 6_656 123.9(2) ?
K O2 K 2 6_656 76.81(11) ?
K O2 K 5_556 6_656 102.76(14) ?
Hg1 O2 K . 6_656 77.81(11) ?
S1 O2 Hg1 . 6_657 74.6(2) ?
K O2 Hg1 2 6_657 99.81(13) ?
K O2 Hg1 5_556 6_657 169.99(15) ?
Hg1 O2 Hg1 . 6_657 67.04(10) ?
K O2 Hg1 6_656 6_657 83.25(11) ?
S1 O3 K . 6_657 111.4(2) ?
S1 O3 K . 1_556 146.2(2) ?
K O3 K 6_657 1_556 93.16(13) ?
S1 O3 K . 5_556 102.7(2) ?
K O3 K 6_657 5_556 119.66(15) ?
K O3 K 1_556 5_556 83.42(11) ?
S1 O3 Hg1 . . 47.08(14) ?
K O3 Hg1 6_657 . 128.60(16) ?
K O3 Hg1 1_556 . 99.47(12) ?
K O3 Hg1 5_556 . 111.22(15) ?
S2 O4 K . . 144.5(2) ?
S2 O4 Hg2 . 6_556 95.2(2) ?
K O4 Hg2 . 6_556 106.36(13) ?
S2 O4 Hg1 . 6_556 125.7(2) ?
K O4 Hg1 . 6_556 88.05(11) ?
Hg2 O4 Hg1 6_556 6_556 72.75(9) ?
S2 O4 Hg2 . . 44.44(13) ?
K O4 Hg2 . . 104.87(13) ?
Hg2 O4 Hg2 6_556 . 94.51(12) ?
Hg1 O4 Hg2 6_556 . 164.18(16) ?
S2 O4 Hg1 . 1_554 86.66(18) ?
K O4 Hg1 . 1_554 95.24(12) ?
Hg2 O4 Hg1 6_556 1_554 137.74(14) ?
Hg1 O4 Hg1 6_556 1_554 72.16(10) ?
Hg2 O4 Hg1 . 1_554 114.77(12) ?
S2 O4 Hg1 . 4_455 75.96(17) ?
K O4 Hg1 . 4_455 139.47(12) ?
Hg2 O4 Hg1 6_556 4_455 56.67(7) ?
Hg1 O4 Hg1 6_556 4_455 52.80(7) ?
Hg2 O4 Hg1 . 4_455 112.48(12) ?
Hg1 O4 Hg1 1_554 4_455 83.29(9) ?
S2 O4 Hg1 . 7_564 48.14(15) ?
K O4 Hg1 . 7_564 143.72(14) ?
Hg2 O4 Hg1 6_556 7_564 104.32(11) ?
Hg1 O4 Hg1 6_556 7_564 82.94(10) ?
Hg2 O4 Hg1 . 7_564 91.47(9) ?
Hg1 O4 Hg1 1_554 7_564 48.55(6) ?
Hg1 O4 Hg1 4_455 7_564 51.82(6) ?
Hg2 O5 Hg1 . 7_565 114.25(16) y
Hg2 O5 Hg1 . . 114.25(16) y
Hg1 O5 Hg1 7_565 . 103.9(2) y
Hg2 O5 Hg1 . 6_557 93.07(14) ?
Hg1 O5 Hg1 7_565 6_557 141.4(2) ?
Hg1 O5 Hg1 . 6_557 87.51(9) ?
Hg2 O5 Hg1 . 4_456 93.07(14) ?
Hg1 O5 Hg1 7_565 4_456 87.51(9) ?
Hg1 O5 Hg1 . 4_456 141.4(2) ?
Hg1 O5 Hg1 6_557 4_456 63.19(10) ?
S2 O6 Hg2 . 6_656 148.3(3) ?
S2 O6 Hg1 . 1_554 113.0(2) ?
Hg2 O6 Hg1 6_656 1_554 91.71(13) ?
S2 O6 Hg1 . 7_564 113.0(2) ?
Hg2 O6 Hg1 6_656 7_564 91.71(13) ?
Hg1 O6 Hg1 1_554 7_564 75.24(14) ?
S2 O6 Hg2 . . 46.70(16) ?
Hg2 O6 Hg2 6_656 . 101.55(16) ?
Hg1 O6 Hg2 1_554 . 140.31(9) ?
Hg1 O6 Hg2 7_564 . 140.31(9) ?

loop_
_geom_bond_atom_site_label_1
_geom_bond_atom_site_label_2
_geom_bond_site_symmetry_2
_geom_bond_distance
_geom_bond_publ_flag
Hg1 O5 . 2.084(3) y
Hg1 S1 . 2.3395(15) y
Hg1 O6 1_556 2.688(4) y
Hg1 O1 6_557 2.837(5) y
Hg1 O4 6_656 2.941(4) y
Hg1 O3 . 3.074(4) y
Hg2 O5 . 2.049(5) y
Hg2 S2 . 2.325(2) y
Hg2 O6 6_556 2.654(5) y
Hg2 O4 4 2.913(4) y
Hg2 O4 6_656 2.913(4) y
Hg2 O1 4_456 2.932(5) y
K O4 . 2.801(4) y
K O3 6_557 2.821(5) y
K O2 2_554 2.824(4) y
K O3 1_554 2.845(4) y
K O3 5_556 2.852(5) y
K O1 1_454 2.895(4) y
K O2 5_556 3.021(5) y
K O2 6_556 3.253(5) y
K O1 6_557 3.276(5) y
K S1 5_556 3.474(2) ?
K S1 6_557 3.614(3) ?
S1 O2 . 1.453(4) y
S1 O3 . 1.455(4) y
S1 O1 . 1.472(4) y
S1 Hg1 6_657 3.4512(17) ?
S2 O6 . 1.472(5) y
S2 O4 . 1.473(4) y
S2 O4 7_565 1.473(4) y
S2 Hg2 6_556 3.381(2) ?
S2 Hg1 7_564 3.533(2) ?
S2 Hg1 1_554 3.533(2) ?
S2 Hg2 6_656 3.981(3) ?
S2 Hg1 6_556 3.984(2) ?
S2 Hg1 4_455 3.984(2) ?
